data_4026741
loop_
_publ_author_name
'Alexander F. Khlebnikov'
'Mikhail S. Novikov'
'Viktoriia V. Pakalnis'
'Dmitry S. Yufit'

_publ_contact_author_address
;
Department of Chemistry
Durham University
South Rd.
Durham
DH1 3LE
UK
;
_publ_contact_author_email d.s.yufit@durham.ac.uk
_publ_contact_author_name 'Dmitry Yufit'
_publ_section_title
;
 Nonconcerted Cycloaddition of 2H-Azirines to Acylketenes: A Route to
 N-Bridgehead Heterocycles
;
_journal_name_full 'Journal of Organic Chemistry'
_journal_page_first 9344
_journal_page_last 9352
_journal_paper_doi 10.1021/jo201563b
_journal_volume 76
_journal_year 2011
_chemical_formula_moiety 'C30 H25 N O3'
_chemical_formula_sum 'C30 H25 N O3'
_chemical_formula_weight 447.51
_chemical_name_systematic
;
(2RS,3SR)-2-Methoxy-2,3,6,7-tetraphenyl-3,4-dihydro-1,4-oxazepin-5(2H)-one
;
_space_group_crystal_system monoclinic
_space_group_IT_number 15
_space_group_name_Hall '-C 2yc'
_space_group_name_H-M_alt 'C 1 2/c 1'
_symmetry_space_group_name_Hall '-C 2yc'
_symmetry_space_group_name_H-M 'C 1 2/c 1'
_atom_sites_solution_hydrogens difmap
_atom_sites_solution_primary direct
_atom_sites_solution_secondary difmap
_audit_creation_date 2010-12-16
_audit_creation_method
;
  Olex2 1.1-beta
  (compiled 2010.10.26 svn.r1482, GUI svn.r3310)
;
_cell_angle_alpha 90.00
_cell_angle_beta 117.263(10)
_cell_angle_gamma 90.00
_cell_formula_units_Z 8
_cell_length_a 24.4292(6)
_cell_length_b 10.2810(3)
_cell_length_c 21.1739(5)
_cell_measurement_reflns_used 5682
_cell_measurement_temperature 120.0
_cell_measurement_theta_max 30.98
_cell_measurement_theta_min 2.16
_cell_volume 4727.2(5)
_computing_cell_refinement 'SAINT v6.45A (Bruker, 2003)'
_computing_data_collection 'SMART v5.625 (Bruker, 2001)'
_computing_data_reduction 'SAINT v6.45A (Bruker, 2003)'
_computing_molecular_graphics
;
O. V. Dolomanov, L. J. Bourhis, R. J. Gildea, J. A. K. Howard and H. Puschmann,
OLEX2: a complete structure solution, refinement and analysis program.
J. Appl. Cryst. (2009). 42, 339-341.
;
_computing_publication_material
;
O. V. Dolomanov, L. J. Bourhis, R. J. Gildea, J. A. K. Howard and H. Puschmann,
OLEX2: a complete structure solution, refinement and analysis program.
J. Appl. Cryst. (2009). 42, 339-341.
;
_computing_structure_refinement 'SHELXL-97 (Sheldrick, 1997)'
_computing_structure_solution 'A short history of SHELX (Sheldrick, 2007)/Bruker'
_diffrn_ambient_temperature 120.0
_diffrn_detector 'CCD area detector'
_diffrn_detector_area_resol_mean 5.6
_diffrn_detector_type 'Bruker SMART CCD 6000 area detector'
_diffrn_measured_fraction_theta_full 0.999
_diffrn_measured_fraction_theta_max 0.999
_diffrn_measurement_device 'three-circle diffractometer'
_diffrn_measurement_device_type 'Bruker SMART CCD 6000 area detector'
_diffrn_measurement_method '\w scans'
_diffrn_radiation_monochromator graphite
_diffrn_radiation_probe x-ray
_diffrn_radiation_source 'fine-focus sealed tube'
_diffrn_radiation_type MoK\a
_diffrn_radiation_wavelength 0.71073
_diffrn_radiation_xray_symbol K-L~3~
_diffrn_reflns_av_R_equivalents 0.0233
_diffrn_reflns_av_unetI/netI 0.0203
_diffrn_reflns_limit_h_max 33
_diffrn_reflns_limit_h_min -33
_diffrn_reflns_limit_k_max 14
_diffrn_reflns_limit_k_min -14
_diffrn_reflns_limit_l_max 29
_diffrn_reflns_limit_l_min -29
_diffrn_reflns_number 26620
_diffrn_reflns_theta_full 29.50
_diffrn_reflns_theta_max 29.50
_diffrn_reflns_theta_min 1.88
_diffrn_source 'sealed X-ray tube'
_diffrn_source_current 35.0
_diffrn_source_power 1.75
_diffrn_source_target Mo
_diffrn_source_voltage 50.0
_exptl_absorpt_coefficient_mu 0.081
_exptl_absorpt_correction_T_max 1.0000
_exptl_absorpt_correction_T_min 0.5936
_exptl_absorpt_correction_type multi-scan
_exptl_absorpt_process_details
;
 SADABS-2006/1 (Bruker,2006) was used for absorption correction.
 R(int) was 0.0933 before and 0.0211 after correction.
 The Ratio of minimum to maximum transmission is 0.5936.
 The \l/2 correction factor is 0.0015
;
_exptl_crystal_colour colourless
_exptl_crystal_colour_lustre dull
_exptl_crystal_colour_modifier light
_exptl_crystal_colour_primary colourless
_exptl_crystal_density_diffrn 1.258
_exptl_crystal_description block
_exptl_crystal_F_000 1888
_exptl_crystal_size_max 0.55
_exptl_crystal_size_mid 0.52
_exptl_crystal_size_min 0.38
_refine_diff_density_max 0.368
_refine_diff_density_min -0.273
_refine_diff_density_rms 0.046
_refine_ls_extinction_method none
_refine_ls_goodness_of_fit_ref 1.049
_refine_ls_hydrogen_treatment refall
_refine_ls_matrix_type full
_refine_ls_number_parameters 407
_refine_ls_number_reflns 6588
_refine_ls_number_restraints 0
_refine_ls_restrained_S_all 1.049
_refine_ls_R_factor_all 0.0513
_refine_ls_R_factor_gt 0.0411
_refine_ls_shift/su_max 0.001
_refine_ls_shift/su_mean 0.000
_refine_ls_structure_factor_coef Fsqd
_refine_ls_weighting_details 'calc w=1/[\s^2^(Fo^2^)+(0.0700P)^2^+2.0000P] where P=(Fo^2^+2Fc^2^)/3'
_refine_ls_weighting_scheme calc
_refine_ls_wR_factor_gt 0.1123
_refine_ls_wR_factor_ref 0.1217
_reflns_number_gt 5481
_reflns_number_total 6588
_reflns_threshold_expression >2sigma(I)
_cod_data_source_file jo201563b_si_006.cif
_cod_data_source_block '_41_dax21'
_cod_original_cell_volume 4727.2(3)
_cod_database_code 4026741

loop_
_space_group_symop_id
_space_group_symop_operation_xyz
1 'x, y, z'
2 '-x, y, -z+1/2'
3 'x+1/2, y+1/2, z'
4 '-x+1/2, y+1/2, -z+1/2'
5 '-x, -y, -z'
6 'x, -y, z-1/2'
7 '-x+1/2, -y+1/2, -z'
8 'x+1/2, -y+1/2, z-1/2'

loop_
_atom_site_label
_atom_site_type_symbol
_atom_site_fract_x
_atom_site_fract_y
_atom_site_fract_z
_atom_site_U_iso_or_equiv
_atom_site_adp_type
_atom_site_occupancy
_atom_site_symmetry_multiplicity
_atom_site_calc_flag
O1 O 0.45642(3) 0.11366(7) 0.43767(4) 0.02456(16) Uani 1 1 d
O2 O 0.57844(3) 0.36953(7) 0.52724(4) 0.02057(15) Uani 1 1 d
O3 O 0.68360(3) 0.34772(7) 0.55985(4) 0.02453(16) Uani 1 1 d
N1 N 0.56048(4) 0.10996(8) 0.48978(4) 0.01947(17) Uani 1 1 d
C1 C 0.50551(4) 0.16599(9) 0.44870(5) 0.01923(18) Uani 1 1 d
C2 C 0.50545(4) 0.29351(9) 0.41451(5) 0.01933(18) Uani 1 1 d
C3 C 0.54583(4) 0.38645(9) 0.45385(5) 0.01862(18) Uani 1 1 d
C4 C 0.63151(4) 0.28568(9) 0.55709(5) 0.01943(18) Uani 1 1 d
C5 C 0.61983(4) 0.16779(9) 0.50637(5) 0.01900(18) Uani 1 1 d
C6 C 0.70306(6) 0.46197(12) 0.60356(7) 0.0308(2) Uani 1 1 d
C7 C 0.45548(5) 0.31034(10) 0.34097(5) 0.0222(2) Uani 1 1 d
C8 C 0.41685(5) 0.41942(11) 0.32269(6) 0.0283(2) Uani 1 1 d
C9 C 0.36861(6) 0.43242(15) 0.25462(7) 0.0380(3) Uani 1 1 d
C10 C 0.35797(6) 0.33674(15) 0.20405(7) 0.0417(3) Uani 1 1 d
C11 C 0.39521(7) 0.22785(14) 0.22181(7) 0.0403(3) Uani 1 1 d
C12 C 0.44378(6) 0.21376(12) 0.29017(6) 0.0311(2) Uani 1 1 d
C13 C 0.55655(4) 0.51277(9) 0.42804(5) 0.01892(18) Uani 1 1 d
C14 C 0.56995(5) 0.62385(10) 0.47064(6) 0.0231(2) Uani 1 1 d
C15 C 0.58108(5) 0.74191(10) 0.44636(6) 0.0273(2) Uani 1 1 d
C16 C 0.57937(5) 0.74966(10) 0.38000(6) 0.0279(2) Uani 1 1 d
C17 C 0.56682(5) 0.63919(11) 0.33778(6) 0.0258(2) Uani 1 1 d
C18 C 0.55533(5) 0.52147(10) 0.36147(5) 0.02203(19) Uani 1 1 d
C19 C 0.63859(5) 0.24347(9) 0.62917(5) 0.02133(19) Uani 1 1 d
C20 C 0.69688(5) 0.20840(11) 0.68215(6) 0.0277(2) Uani 1 1 d
C21 C 0.70351(6) 0.15500(12) 0.74556(6) 0.0331(3) Uani 1 1 d
C22 C 0.65251(6) 0.13596(12) 0.75687(6) 0.0344(3) Uani 1 1 d
C23 C 0.59458(6) 0.17153(11) 0.70464(6) 0.0299(2) Uani 1 1 d
C24 C 0.58754(5) 0.22556(10) 0.64090(6) 0.0235(2) Uani 1 1 d
C25 C 0.67068(4) 0.06704(10) 0.53511(5) 0.02138(19) Uani 1 1 d
C26 C 0.71684(5) 0.06841(12) 0.51348(6) 0.0275(2) Uani 1 1 d
C27 C 0.76390(6) -0.02362(14) 0.53981(7) 0.0358(3) Uani 1 1 d
C28 C 0.76491(6) -0.11841(13) 0.58665(7) 0.0371(3) Uani 1 1 d
C29 C 0.71960(5) -0.12001(12) 0.60882(7) 0.0334(3) Uani 1 1 d
C30 C 0.67296(5) -0.02723(10) 0.58367(6) 0.0263(2) Uani 1 1 d
H1 H 0.5584(7) 0.0393(15) 0.5118(8) 0.031(4) Uiso 1 1 d
H5 H 0.6190(6) 0.2061(13) 0.4633(7) 0.021(3) Uiso 1 1 d
H6B H 0.7075(11) 0.447(2) 0.6508(13) 0.087(7) Uiso 1 1 d
H6A H 0.6769(11) 0.535(2) 0.5814(12) 0.079(7) Uiso 1 1 d
H6C H 0.7431(10) 0.487(2) 0.6089(11) 0.067(6) Uiso 1 1 d
H8 H 0.4228(7) 0.4861(16) 0.3590(8) 0.038(4) Uiso 1 1 d
H9 H 0.3421(8) 0.5098(17) 0.2424(9) 0.047(4) Uiso 1 1 d
H10 H 0.3251(8) 0.3464(17) 0.1571(10) 0.051(5) Uiso 1 1 d
H11 H 0.3880(9) 0.1585(19) 0.1865(10) 0.055(5) Uiso 1 1 d
H12 H 0.4705(7) 0.1366(16) 0.3039(9) 0.038(4) Uiso 1 1 d
H14 H 0.5710(7) 0.6203(13) 0.5164(8) 0.030(4) Uiso 1 1 d
H15 H 0.5901(7) 0.8193(15) 0.4750(8) 0.032(4) Uiso 1 1 d
H16 H 0.5877(7) 0.8345(16) 0.3632(8) 0.039(4) Uiso 1 1 d
H17 H 0.5667(7) 0.6435(14) 0.2917(8) 0.032(4) Uiso 1 1 d
H18 H 0.5470(6) 0.4456(13) 0.3317(7) 0.025(3) Uiso 1 1 d
H20 H 0.7335(8) 0.2204(15) 0.6736(8) 0.038(4) Uiso 1 1 d
H21 H 0.7436(8) 0.1306(16) 0.7809(9) 0.044(4) Uiso 1 1 d
H22 H 0.6578(8) 0.0977(17) 0.8013(9) 0.047(4) Uiso 1 1 d
H23 H 0.5578(8) 0.1584(16) 0.7122(9) 0.043(4) Uiso 1 1 d
H24 H 0.5465(7) 0.2482(13) 0.6033(7) 0.024(3) Uiso 1 1 d
H26 H 0.7152(7) 0.1352(14) 0.4800(8) 0.029(3) Uiso 1 1 d
H27 H 0.7967(8) -0.0202(16) 0.5247(9) 0.047(4) Uiso 1 1 d
H28 H 0.7971(8) -0.1833(18) 0.6031(9) 0.050(5) Uiso 1 1 d
H29 H 0.7195(8) -0.1870(17) 0.6412(9) 0.044(4) Uiso 1 1 d
H30 H 0.6413(7) -0.0308(14) 0.5993(8) 0.030(4) Uiso 1 1 d

loop_
_atom_site_aniso_label
_atom_site_aniso_U_11
_atom_site_aniso_U_22
_atom_site_aniso_U_33
_atom_site_aniso_U_23
_atom_site_aniso_U_13
_atom_site_aniso_U_12
O1 0.0178(3) 0.0244(4) 0.0279(4) 0.0057(3) 0.0074(3) -0.0022(3)
O2 0.0220(3) 0.0202(3) 0.0179(3) 0.0008(2) 0.0078(3) 0.0028(3)
O3 0.0220(4) 0.0249(4) 0.0275(4) -0.0079(3) 0.0121(3) -0.0083(3)
N1 0.0168(4) 0.0178(4) 0.0215(4) 0.0012(3) 0.0068(3) -0.0015(3)
C1 0.0185(4) 0.0188(4) 0.0188(4) 0.0008(3) 0.0072(4) -0.0005(3)
C2 0.0183(4) 0.0188(4) 0.0202(4) 0.0018(3) 0.0082(4) 0.0003(3)
C3 0.0190(4) 0.0186(4) 0.0183(4) 0.0011(3) 0.0086(4) 0.0012(3)
C4 0.0166(4) 0.0205(4) 0.0199(4) -0.0005(3) 0.0072(3) -0.0007(3)
C5 0.0166(4) 0.0191(4) 0.0202(4) -0.0016(3) 0.0076(4) -0.0017(3)
C6 0.0298(6) 0.0278(5) 0.0330(6) -0.0105(4) 0.0128(5) -0.0110(4)
C7 0.0187(4) 0.0239(5) 0.0212(4) 0.0046(4) 0.0068(4) -0.0027(4)
C8 0.0214(5) 0.0302(5) 0.0311(5) 0.0088(4) 0.0103(4) 0.0021(4)
C9 0.0221(5) 0.0485(7) 0.0375(6) 0.0200(6) 0.0086(5) 0.0029(5)
C10 0.0255(6) 0.0604(9) 0.0262(6) 0.0161(6) 0.0006(5) -0.0107(6)
C11 0.0401(7) 0.0464(7) 0.0236(5) -0.0005(5) 0.0052(5) -0.0150(6)
C12 0.0329(6) 0.0297(5) 0.0234(5) 0.0001(4) 0.0066(4) -0.0052(5)
C13 0.0165(4) 0.0181(4) 0.0219(4) 0.0007(3) 0.0085(4) -0.0001(3)
C14 0.0236(5) 0.0221(5) 0.0249(5) -0.0015(4) 0.0121(4) -0.0003(4)
C15 0.0274(5) 0.0193(4) 0.0357(6) -0.0034(4) 0.0148(5) -0.0022(4)
C16 0.0268(5) 0.0217(5) 0.0368(6) 0.0057(4) 0.0160(5) -0.0008(4)
C17 0.0243(5) 0.0281(5) 0.0264(5) 0.0049(4) 0.0128(4) -0.0004(4)
C18 0.0218(5) 0.0218(4) 0.0232(5) -0.0008(4) 0.0108(4) -0.0009(4)
C19 0.0226(5) 0.0201(4) 0.0192(4) -0.0006(3) 0.0079(4) 0.0017(3)
C20 0.0239(5) 0.0310(5) 0.0236(5) -0.0013(4) 0.0068(4) 0.0031(4)
C21 0.0334(6) 0.0339(6) 0.0215(5) 0.0023(4) 0.0037(5) 0.0076(5)
C22 0.0468(7) 0.0326(6) 0.0224(5) 0.0054(4) 0.0146(5) 0.0080(5)
C23 0.0373(6) 0.0292(5) 0.0277(5) 0.0029(4) 0.0188(5) 0.0042(4)
C24 0.0245(5) 0.0230(5) 0.0230(5) 0.0009(4) 0.0110(4) 0.0027(4)
C25 0.0163(4) 0.0220(4) 0.0228(4) -0.0042(4) 0.0064(4) -0.0011(3)
C26 0.0220(5) 0.0336(6) 0.0270(5) -0.0034(4) 0.0113(4) 0.0002(4)
C27 0.0234(5) 0.0477(7) 0.0369(6) -0.0046(5) 0.0145(5) 0.0063(5)
C28 0.0227(5) 0.0369(6) 0.0434(7) -0.0023(5) 0.0079(5) 0.0089(5)
C29 0.0227(5) 0.0283(6) 0.0396(6) 0.0049(5) 0.0060(5) 0.0022(4)
C30 0.0176(4) 0.0253(5) 0.0318(5) 0.0021(4) 0.0079(4) 0.0001(4)

loop_
_atom_type_symbol
_atom_type_description
_atom_type_scat_dispersion_real
_atom_type_scat_dispersion_imag
_atom_type_scat_source
C C 0.0033 0.0016 'International Tables Vol C Tables 4.2.6.8 and 6.1.1.4'
H H 0.0000 0.0000 'International Tables Vol C Tables 4.2.6.8 and 6.1.1.4'
N N 0.0061 0.0033 'International Tables Vol C Tables 4.2.6.8 and 6.1.1.4'
O O 0.0106 0.0060 'International Tables Vol C Tables 4.2.6.8 and 6.1.1.4'

loop_
_geom_angle_atom_site_label_1
_geom_angle_atom_site_label_2
_geom_angle_atom_site_label_3
_geom_angle
O1 C1 N1 121.95(9)
O1 C1 C2 120.27(9)
O2 C3 C13 114.45(8)
O2 C4 C5 108.64(7)
O2 C4 C19 106.12(8)
O3 C4 O2 111.33(8)
O3 C4 C5 105.02(7)
O3 C4 C19 113.90(8)
O3 C6 H6B 112.4(15)
O3 C6 H6A 112.3(14)
O3 C6 H6C 108.0(12)
N1 C1 C2 117.75(8)
N1 C5 C4 109.42(8)
N1 C5 C25 111.17(8)
N1 C5 H5 110.2(8)
C1 N1 C5 124.68(8)
C1 N1 H1 114.4(10)
C2 C3 O2 118.79(8)
C2 C3 C13 126.59(9)
C3 O2 C4 120.25(7)
C3 C2 C1 118.82(9)
C3 C2 C7 125.55(9)
C4 O3 C6 115.21(8)
C4 C5 H5 104.3(8)
C5 N1 H1 120.3(10)
C7 C2 C1 115.31(8)
C7 C8 H8 119.9(9)
C7 C12 C11 120.17(12)
C7 C12 H12 118.3(9)
C8 C7 C2 120.62(10)
C8 C9 H9 119.6(10)
C9 C8 C7 120.51(12)
C9 C8 H8 119.5(9)
C9 C10 H10 120.1(11)
C10 C9 C8 120.17(13)
C10 C9 H9 120.2(10)
C10 C11 C12 120.46(13)
C10 C11 H11 120.8(11)
C11 C10 C9 119.80(11)
C11 C10 H10 120.1(11)
C11 C12 H12 121.6(9)
C12 C7 C2 120.39(9)
C12 C7 C8 118.87(10)
C12 C11 H11 118.8(11)
C13 C14 H14 120.8(8)
C13 C18 H18 120.5(8)
C14 C13 C3 120.53(9)
C14 C13 C18 119.24(9)
C14 C15 H15 120.9(9)
C15 C14 C13 120.10(10)
C15 C14 H14 119.1(8)
C15 C16 C17 119.96(10)
C15 C16 H16 119.6(9)
C16 C15 C14 120.20(10)
C16 C15 H15 118.9(9)
C16 C17 H17 120.3(9)
C17 C16 H16 120.4(9)
C17 C18 C13 120.38(9)
C17 C18 H18 119.1(8)
C18 C13 C3 120.20(9)
C18 C17 C16 120.12(10)
C18 C17 H17 119.6(9)
C19 C4 C5 111.81(8)
C19 C20 H20 119.4(9)
C19 C24 C23 120.14(10)
C19 C24 H24 119.3(8)
C20 C19 C4 119.06(9)
C20 C21 H21 119.0(10)
C21 C20 C19 120.16(11)
C21 C20 H20 120.5(9)
C21 C22 C23 119.64(11)
C21 C22 H22 119.5(10)
C22 C21 C20 120.44(11)
C22 C21 H21 120.6(10)
C22 C23 C24 120.29(11)
C22 C23 H23 120.3(10)
C23 C22 H22 120.9(10)
C23 C24 H24 120.5(8)
C24 C19 C4 121.24(9)
C24 C19 C20 119.33(10)
C24 C23 H23 119.5(10)
C25 C5 C4 113.45(8)
C25 C5 H5 108.1(8)
C25 C26 H26 118.4(9)
C25 C30 H30 120.5(9)
C26 C25 C5 119.85(9)
C26 C27 H27 119.2(10)
C27 C26 C25 120.25(11)
C27 C26 H26 121.3(9)
C27 C28 C29 119.79(11)
C27 C28 H28 119.4(10)
C28 C27 C26 120.40(11)
C28 C27 H27 120.4(10)
C28 C29 C30 120.21(12)
C28 C29 H29 120.5(10)
C29 C28 H28 120.9(10)
C29 C30 C25 120.49(11)
C29 C30 H30 119.0(9)
C30 C25 C5 121.30(9)
C30 C25 C26 118.84(10)
C30 C29 H29 119.3(10)
H6B C6 H6A 112(2)
H6B C6 H6C 107.0(18)
H6A C6 H6C 105.1(18)

loop_
_geom_bond_atom_site_label_1
_geom_bond_atom_site_label_2
_geom_bond_distance
O1 C1 1.2352(12)
O2 C3 1.3948(12)
O2 C4 1.4396(12)
O3 C4 1.4005(12)
O3 C6 1.4350(13)
N1 C1 1.3496(13)
N1 C5 1.4534(12)
N1 H1 0.877(16)
C1 C2 1.4973(13)
C2 C3 1.3518(13)
C2 C7 1.4843(14)
C3 C13 1.4782(13)
C4 C5 1.5566(13)
C4 C19 1.5183(14)
C5 C25 1.5146(14)
C5 H5 0.984(13)
C6 H6B 0.97(2)
C6 H6A 0.96(2)
C6 H6C 0.97(2)
C7 C8 1.4011(15)
C7 C12 1.3939(16)
C8 C9 1.3886(17)
C8 H8 0.990(16)
C9 C10 1.388(2)
C9 H9 0.983(18)
C10 C11 1.382(2)
C10 H10 0.955(19)
C11 C12 1.3966(17)
C11 H11 0.99(2)
C12 H12 0.983(16)
C13 C14 1.3980(13)
C13 C18 1.3991(14)
C14 C15 1.3926(15)
C14 H14 0.958(15)
C15 C16 1.3889(16)
C15 H15 0.963(15)
C16 C17 1.3900(16)
C16 H16 0.997(16)
C17 C18 1.3872(14)
C17 H17 0.976(15)
C18 H18 0.964(14)
C19 C20 1.3973(15)
C19 C24 1.3910(14)
C20 C21 1.3898(16)
C20 H20 1.000(17)
C21 C22 1.386(2)
C21 H21 0.954(18)
C22 C23 1.3878(18)
C22 H22 0.972(18)
C23 C24 1.3955(15)
C23 H23 0.991(17)
C24 H24 0.980(14)
C25 C26 1.3981(14)
C25 C30 1.3955(15)
C26 C27 1.3931(17)
C26 H26 0.974(15)
C27 C28 1.383(2)
C27 H27 0.991(18)
C28 C29 1.3861(19)
C28 H28 0.966(19)
C29 C30 1.3915(15)
C29 H29 0.972(18)
C30 H30 0.972(15)

loop_
_geom_hbond_atom_site_label_D
_geom_hbond_atom_site_label_H
_geom_hbond_atom_site_label_A
_geom_hbond_distance_DH
_geom_hbond_distance_HA
_geom_hbond_distance_DA
_geom_hbond_angle_DHA
_geom_hbond_site_symmetry_A
N1 H1 O1 0.877(16) 2.026(16) 2.8977(11) 172.5(13) 5_656
